data_7051130
loop_
_publ_author_name
'Ewa Matczak-Jon'
'Wanda Sawka-Dobrowolska'
'Pawe\/l Kafarski'
'Veneta Videnova-Adrabi\'nska'

_publ_section_title
;
 Molecular organization and solution properties of N-substituted
 aminomethane-1,1-diphosphonic acids
;
_journal_issue 11
_journal_name_full 'New J. Chem.'
_journal_page_first 1447
_journal_page_last 1457
_journal_paper_doi 10.1039/b102282m
_journal_volume 25
_journal_year 2001
_chemical_formula_moiety 'C7 H10 N2 O8 P2, H2 O'
_chemical_formula_sum 'C7 H12 N2 O9 P2'
_chemical_formula_weight 330.13
_chemical_name_systematic
;
N-(3-carboxy-2-pyridyl)aminomethane-1,1-diphosphonic acid
;
_space_group_IT_number 14
_symmetry_cell_setting monoclinic
_symmetry_space_group_name_Hall '-P 2ybc'
_symmetry_space_group_name_H-M 'P 1 21/c 1'
_atom_sites_solution_hydrogens difmap
_atom_sites_solution_primary direct
_atom_sites_solution_secondary difmap
_cell_angle_alpha 90.00
_cell_angle_beta 101.97(3)
_cell_angle_gamma 90.00
_cell_formula_units_Z 4
_cell_length_a 11.128(2)
_cell_length_b 8.248(2)
_cell_length_c 13.527(3)
_cell_measurement_temperature 100(2)
_cell_measurement_theta_max 28
_cell_measurement_theta_min 3
_cell_volume 1214.6(5)
_computing_cell_refinement 'Kuma CCDKM4 software, version 1.63'
_computing_data_collection 'Kuma CCDKM4 software, version 1.63'
_computing_data_reduction 'Kuma CCDKM4 software, version 1.63'
_computing_structure_refinement 'SHELXL-97 (Sheldrick, 1997)'
_computing_structure_solution 'SHELXS-97 (Sheldrick, 1990)'
_diffrn_ambient_temperature 100(2)
_diffrn_measurement_device_type 'KUMA KM$CCD k-geometry diffractometer'
_diffrn_measurement_method \w
_diffrn_radiation_monochromator graphite
_diffrn_radiation_source 'fine-focus sealed tube'
_diffrn_radiation_type MoK\a
_diffrn_radiation_wavelength 0.71073
_diffrn_reflns_av_R_equivalents 0.0421
_diffrn_reflns_av_sigmaI/netI 0.0438
_diffrn_reflns_limit_h_max 14
_diffrn_reflns_limit_h_min -14
_diffrn_reflns_limit_k_max 11
_diffrn_reflns_limit_k_min -11
_diffrn_reflns_limit_l_max 18
_diffrn_reflns_limit_l_min -9
_diffrn_reflns_number 7865
_diffrn_reflns_theta_full 28.51
_diffrn_reflns_theta_max 28.51
_diffrn_reflns_theta_min 3.25
_exptl_absorpt_coefficient_mu 0.408
_exptl_absorpt_correction_type none
_exptl_crystal_colour white
_exptl_crystal_density_diffrn 1.805
_exptl_crystal_density_method 'not measured'
_exptl_crystal_description block
_exptl_crystal_F_000 680
_exptl_crystal_size_max 0.2
_exptl_crystal_size_mid 0.2
_exptl_crystal_size_min 0.15
_refine_diff_density_max 0.346
_refine_diff_density_min -0.407
_refine_diff_density_rms 0.077
_refine_ls_extinction_coef 0.0021(9)
_refine_ls_extinction_expression Fc^*^=kFc[1+0.001xFc^2^\l^3^/sin(2\q)]^-1/4^
_refine_ls_extinction_method SHELXL
_refine_ls_goodness_of_fit_ref 1.082
_refine_ls_hydrogen_treatment refall
_refine_ls_matrix_type full
_refine_ls_number_parameters 228
_refine_ls_number_reflns 2855
_refine_ls_number_restraints 0
_refine_ls_restrained_S_all 1.082
_refine_ls_R_factor_all 0.0685
_refine_ls_R_factor_gt 0.0438
_refine_ls_shift/su_max 0.009
_refine_ls_shift/su_mean 0.001
_refine_ls_structure_factor_coef Fsqd
_refine_ls_weighting_details 'w=1/[\s^2^(Fo^2^)+(0.0451P)^2^+0.2845P] where P=(Fo^2^+2Fc^2^)/3'
_refine_ls_weighting_scheme calc
_refine_ls_wR_factor_gt 0.0925
_refine_ls_wR_factor_ref 0.0983
_reflns_number_gt 2169
_reflns_number_total 2855
_reflns_threshold_expression >2sigma(I)
_cod_data_source_file b102282m.txt
_cod_data_source_block III
_cod_depositor_comments
;
The following automatic conversions were performed:

'_refine_ls_weighting_scheme' value 'calc
w=1/[\s^2^(Fo^2^)+(0.0451P)^2^+0.2845P] where P=(Fo^2^+2Fc^2^)/3' was
changed to 'calc'. New tag '_refine_ls_weighting_details' was
created. The value of the new tag was set to
'w=1/[\s^2^(Fo^2^)+(0.0451P)^2^+0.2845P] where P=(Fo^2^+2Fc^2^)/3'.

Automatic conversion script
Id: cif_fix_values 3143 2015-03-26 13:38:13Z robertas 
;
_cod_original_sg_symbol_H-M 'P 2(1)/c'
_cod_database_code 7051130

loop_
_symmetry_equiv_pos_as_xyz
'x, y, z'
'-x, y+1/2, -z+1/2'
'-x, -y, -z'
'x, -y-1/2, z-1/2'

loop_
_atom_site_label
_atom_site_type_symbol
_atom_site_fract_x
_atom_site_fract_y
_atom_site_fract_z
_atom_site_U_iso_or_equiv
_atom_site_adp_type
_atom_site_occupancy
_atom_site_calc_flag
_atom_site_refinement_flags
_atom_site_disorder_assembly
_atom_site_disorder_group
P1 P 0.12536(6) 0.22466(8) 0.12060(4) 0.01098(16) Uani 1 d . . .
P2 P 0.06345(6) 0.13965(8) 0.32687(5) 0.01154(16) Uani 1 d . . .
O1 O -0.00926(15) 0.2578(2) 0.08406(12) 0.0137(4) Uani 1 d . . .
O2 O 0.19222(15) 0.1509(2) 0.04548(12) 0.0147(4) Uani 1 d . . .
O3 O 0.19794(16) 0.3779(2) 0.16735(13) 0.0132(4) Uani 1 d . . .
O4 O -0.07239(15) 0.1305(2) 0.28978(12) 0.0140(4) Uani 1 d . . .
O5 O 0.11200(17) 0.3103(2) 0.36016(13) 0.0162(4) Uani 1 d . . .
O6 O 0.11445(17) 0.0251(2) 0.41579(12) 0.0149(4) Uani 1 d . . .
O7 O 0.63855(16) 0.0916(2) 0.43027(14) 0.0181(4) Uani 1 d . . .
O8 O 0.47707(16) 0.2340(2) 0.34834(13) 0.0168(4) Uani 1 d . . .
O9W O 0.7834(2) 0.3291(3) 0.44424(16) 0.0234(5) Uani 1 d . . .
N1 N 0.27486(18) 0.0680(3) 0.26971(15) 0.0125(4) Uani 1 d . . .
N2 N 0.2836(2) -0.2121(3) 0.30033(15) 0.0130(4) Uani 1 d . . .
C1 C 0.1435(2) 0.0827(3) 0.22733(17) 0.0103(5) Uani 1 d . . .
C2 C 0.3370(2) -0.0640(3) 0.30886(17) 0.0109(5) Uani 1 d . . .
C3 C 0.4632(2) -0.0551(3) 0.36006(17) 0.0114(5) Uani 1 d . . .
C4 C 0.5243(2) -0.1955(3) 0.39391(18) 0.0141(5) Uani 1 d . . .
C5 C 0.4656(2) -0.3461(3) 0.38171(18) 0.0151(5) Uani 1 d . . .
C6 C 0.3445(2) -0.3504(3) 0.33557(18) 0.0155(5) Uani 1 d . . .
C7 C 0.5260(2) 0.1058(3) 0.37794(17) 0.0126(5) Uani 1 d . . .
H1 H 0.109(2) -0.016(3) 0.1986(18) 0.018(6) Uiso 1 d . . .
H2 H 0.315(2) 0.159(4) 0.282(2) 0.016(7) Uiso 1 d . . .
H3 H 0.154(3) 0.449(4) 0.182(2) 0.027(9) Uiso 1 d . . .
H4 H 0.212(4) -0.226(5) 0.273(3) 0.058(13) Uiso 1 d . . .
H5 H 0.137(4) 0.311(4) 0.422(3) 0.072(14) Uiso 1 d . . .
H6 H 0.074(4) -0.057(6) 0.412(3) 0.073(15) Uiso 1 d . . .
H7 H 0.677(3) 0.192(4) 0.433(2) 0.041(10) Uiso 1 d . . .
H8 H 0.837(3) 0.311(4) 0.479(3) 0.031(11) Uiso 1 d . . .
H9 H 0.779(3) 0.447(5) 0.448(3) 0.046(10) Uiso 1 d . . .
H14 H 0.611(3) -0.192(4) 0.431(2) 0.025(8) Uiso 1 d . . .
H15 H 0.507(3) -0.446(4) 0.405(2) 0.022(7) Uiso 1 d . . .
H16 H 0.294(2) -0.443(4) 0.324(2) 0.020(7) Uiso 1 d . . .

loop_
_atom_site_aniso_label
_atom_site_aniso_U_11
_atom_site_aniso_U_22
_atom_site_aniso_U_33
_atom_site_aniso_U_23
_atom_site_aniso_U_13
_atom_site_aniso_U_12
P1 0.0118(3) 0.0109(3) 0.0094(3) 0.0002(2) 0.0004(2) 0.0009(2)
P2 0.0128(3) 0.0115(3) 0.0098(3) 0.0014(2) 0.0012(2) 0.0005(2)
O1 0.0121(9) 0.0129(9) 0.0142(8) 0.0002(7) -0.0020(7) 0.0009(7)
O2 0.0180(9) 0.0150(9) 0.0109(8) 0.0003(7) 0.0028(7) 0.0005(7)
O3 0.0122(9) 0.0118(9) 0.0150(9) -0.0024(7) 0.0017(7) -0.0003(7)
O4 0.0110(8) 0.0149(9) 0.0164(8) 0.0016(7) 0.0036(7) 0.0022(7)
O5 0.0260(10) 0.0133(9) 0.0088(8) 0.0001(7) 0.0023(8) -0.0020(7)
O6 0.0180(10) 0.0134(10) 0.0119(8) 0.0034(7) 0.0001(7) -0.0027(8)
O7 0.0114(9) 0.0169(10) 0.0236(10) -0.0012(8) -0.0018(7) -0.0017(7)
O8 0.0162(9) 0.0136(9) 0.0187(9) 0.0024(7) -0.0009(7) -0.0008(7)
O9W 0.0171(11) 0.0174(11) 0.0308(12) 0.0050(9) -0.0062(9) -0.0018(8)
N1 0.0109(10) 0.0115(11) 0.0134(10) -0.0009(8) -0.0009(8) -0.0015(9)
N2 0.0110(11) 0.0131(11) 0.0131(10) -0.0006(8) -0.0012(8) -0.0008(9)
C1 0.0067(11) 0.0118(12) 0.0113(11) -0.0010(9) -0.0010(9) -0.0002(9)
C2 0.0117(12) 0.0133(12) 0.0075(10) -0.0017(9) 0.0018(9) 0.0008(10)
C3 0.0116(12) 0.0154(13) 0.0075(11) -0.0004(9) 0.0024(9) -0.0011(10)
C4 0.0128(13) 0.0170(13) 0.0117(11) -0.0011(10) 0.0005(10) 0.0024(10)
C5 0.0190(13) 0.0110(13) 0.0138(12) 0.0019(10) 0.0000(10) 0.0069(10)
C6 0.0184(14) 0.0127(13) 0.0148(12) 0.0004(10) 0.0022(10) -0.0001(10)
C7 0.0132(12) 0.0160(13) 0.0088(11) 0.0005(9) 0.0031(9) -0.0004(10)

loop_
_atom_type_symbol
_atom_type_description
_atom_type_scat_dispersion_real
_atom_type_scat_dispersion_imag
_atom_type_scat_source
C C 0.0033 0.0016 'International Tables Vol C Tables 4.2.6.8 and 6.1.1.4'
H H 0.0000 0.0000 'International Tables Vol C Tables 4.2.6.8 and 6.1.1.4'
N N 0.0061 0.0033 'International Tables Vol C Tables 4.2.6.8 and 6.1.1.4'
O O 0.0106 0.0060 'International Tables Vol C Tables 4.2.6.8 and 6.1.1.4'
P P 0.1023 0.0942 'International Tables Vol C Tables 4.2.6.8 and 6.1.1.4'

loop_
_geom_angle_atom_site_label_1
_geom_angle_atom_site_label_2
_geom_angle_atom_site_label_3
_geom_angle
_geom_angle_site_symmetry_1
_geom_angle_site_symmetry_3
_geom_angle_publ_flag
O1 P1 O2 116.74(10) . . ?
O1 P1 O3 112.51(10) . . ?
O2 P1 O3 108.30(10) . . ?
O1 P1 C1 108.31(10) . . ?
O2 P1 C1 106.46(11) . . ?
O3 P1 C1 103.54(10) . . ?
O4 P2 O5 114.43(11) . . ?
O4 P2 O6 114.49(10) . . ?
O5 P2 O6 106.35(10) . . ?
O4 P2 C1 110.78(10) . . ?
O5 P2 C1 104.80(11) . . ?
O6 P2 C1 105.14(11) . . ?
P1 O3 H3 113(2) . . ?
P2 O6 H6 110(3) . . ?
C7 O7 H7 109(2) . . ?
H8 O9W H9 103(3) . . ?
C2 N1 C1 128.0(2) . . ?
C2 N1 H2 115.0(18) . . ?
C1 N1 H2 115.7(18) . . ?
C2 N2 C6 123.3(2) . . ?
C2 N2 H4 123(3) . . ?
C6 N2 H4 114(3) . . ?
N1 C1 P2 109.52(16) . . ?
N1 C1 P1 107.43(16) . . ?
P2 C1 P1 115.17(13) . . ?
N1 C1 H1 112.4(15) . . ?
P2 C1 H1 107.5(15) . . ?
P1 C1 H1 104.8(15) . . ?
N1 C2 N2 121.2(2) . . ?
N1 C2 C3 121.6(2) . . ?
N2 C2 C3 117.2(2) . . ?
C4 C3 C2 119.1(2) . . ?
C4 C3 C7 120.8(2) . . ?
C2 C3 C7 120.1(2) . . ?
C3 C4 C5 121.6(2) . . ?
C3 C4 H14 120.4(18) . . ?
C5 C4 H14 118.0(18) . . ?
C6 C5 C4 118.1(2) . . ?
C6 C5 H15 118.9(17) . . ?
C4 C5 H15 123.0(17) . . ?
N2 C6 C5 120.8(3) . . ?
N2 C6 H16 112.5(17) . . ?
C5 C6 H16 126.7(17) . . ?
O8 C7 O7 124.5(2) . . ?
O8 C7 C3 123.7(2) . . ?
O7 C7 C3 111.7(2) . . ?

loop_
_geom_bond_atom_site_label_1
_geom_bond_atom_site_label_2
_geom_bond_distance
_geom_bond_site_symmetry_2
_geom_bond_publ_flag
P1 O1 1.5019(18) . ?
P1 O2 1.5067(18) . ?
P1 O3 1.5614(18) . ?
P1 C1 1.837(2) . ?
P2 O4 1.4925(18) . ?
P2 O5 1.5407(19) . ?
P2 O6 1.5420(18) . ?
P2 C1 1.823(2) . ?
O3 H3 0.81(3) . ?
O5 H5 0.82(4) . ?
O6 H6 0.81(5) . ?
O7 C7 1.310(3) . ?
O7 H7 0.93(4) . ?
O8 C7 1.218(3) . ?
O9W H8 0.70(3) . ?
O9W H9 0.98(4) . ?
N1 C2 1.338(3) . ?
N1 C1 1.460(3) . ?
N1 H2 0.87(3) . ?
N2 C2 1.353(3) . ?
N2 C6 1.362(3) . ?
N2 H4 0.81(4) . ?
C1 H1 0.95(3) . ?
C2 C3 1.433(3) . ?
C3 C4 1.372(3) . ?
C3 C7 1.496(3) . ?
C4 C5 1.398(4) . ?
C4 H14 0.99(3) . ?
C5 C6 1.363(4) . ?
C5 H15 0.96(3) . ?
C6 H16 0.94(3) . ?

loop_
_geom_hbond_atom_site_label_D
_geom_hbond_atom_site_label_H
_geom_hbond_atom_site_label_A
_geom_hbond_distance_DH
_geom_hbond_distance_HA
_geom_hbond_distance_DA
_geom_hbond_angle_DHA
_geom_hbond_site_symmetry_A
N1 H2 O8 0.87(3) 1.94(3) 2.660(3) 139(2) .
N1 H2 O3 0.87(3) 2.55(3) 2.948(2) 108(2) .
N2 H4 O4 0.81(4) 2.00(4) 2.740(3) 152(4) 2_545
O6 H6 O1 0.81(5) 1.69(5) 2.497(3) 170(4) 2_545
O3 H3 O4 0.81(3) 1.83(3) 2.639(3) 172(3) 2
O5 H5 O2 0.82(4) 1.69(4) 2.501(2) 170(4) 4_566
O7 H7 O9W 0.93(4) 1.62(4) 2.519(3) 161(3) .
O9W H8 O1 0.70(3) 2.06(4) 2.757(3) 176(4) 4_666
O9W H9 O2 0.98(4) 1.71(4) 2.668(3) 166(3) 2_655
N2 H4 O6 0.81(4) 3.17(4) 3.321(3) 94(3) .
C4 H14 O2 0.99(3) 2.51(3) 3.340(3) 141(2) 2_645

loop_
_geom_torsion_atom_site_label_1
_geom_torsion_atom_site_label_2
_geom_torsion_atom_site_label_3
_geom_torsion_atom_site_label_4
_geom_torsion
_geom_torsion_site_symmetry_1
_geom_torsion_site_symmetry_2
_geom_torsion_site_symmetry_3
_geom_torsion_site_symmetry_4
_geom_torsion_publ_flag
C2 N1 C1 P2 90.2(3) . . . . ?
C2 N1 C1 P1 -144.0(2) . . . . ?
O4 P2 C1 N1 -171.15(16) . . . . ?
O5 P2 C1 N1 64.94(19) . . . . ?
O6 P2 C1 N1 -46.96(19) . . . . ?
O4 P2 C1 P1 67.66(16) . . . . ?
O5 P2 C1 P1 -56.24(15) . . . . ?
O6 P2 C1 P1 -168.15(12) . . . . ?
O1 P1 C1 N1 -173.01(15) . . . . ?
O2 P1 C1 N1 60.70(18) . . . . ?
O3 P1 C1 N1 -53.37(18) . . . . ?
O1 P1 C1 P2 -50.70(16) . . . . ?
O2 P1 C1 P2 -176.99(12) . . . . ?
O3 P1 C1 P2 68.94(15) . . . . ?
C1 N1 C2 N2 9.6(4) . . . . ?
C1 N1 C2 C3 -171.5(2) . . . . ?
C6 N2 C2 N1 177.4(2) . . . . ?
C6 N2 C2 C3 -1.6(3) . . . . ?
N1 C2 C3 C4 -176.5(2) . . . . ?
N2 C2 C3 C4 2.5(3) . . . . ?
N1 C2 C3 C7 4.8(3) . . . . ?
N2 C2 C3 C7 -176.2(2) . . . . ?
C2 C3 C4 C5 -1.5(4) . . . . ?
C7 C3 C4 C5 177.2(2) . . . . ?
C3 C4 C5 C6 -0.5(4) . . . . ?
C2 N2 C6 C5 -0.4(4) . . . . ?
C4 C5 C6 N2 1.5(4) . . . . ?
C4 C3 C7 O8 178.8(2) . . . . ?
C2 C3 C7 O8 -2.5(4) . . . . ?
C4 C3 C7 O7 -2.1(3) . . . . ?
C2 C3 C7 O7 176.6(2) . . . . ?
H1 C1 N1 C2 -29.2(16) . . . . ?
H1 C1 N1 H2 165(3) . . . . ?
H2 N1 C2 C3 -5(2) . . . . ?
H2 N1 C2 N2 176(2) . . . . ?
H4 N2 C2 N1 -2(3) . . . . ?
C2 N1 H2 O8 4(4) . . . . ?
N2 C2 N1 H2 176(2) . . . . ?
